data_7017669
loop_
_publ_author_name
'Daniels, Daisy P.'
'Deacon, Glen B.'
'Harakat, Dominique'
'Jaroschik, Florian'
'Junk, Peter C.'

_publ_section_title
;
 Synthesis and characterisation of alkaline earth
 bis(diphenylphosphano)metallocene complexes and heterobimetallic alkaline
 earth metal/platinum(II) complexes [Ae(thf)(x)(\h5-C5H4PPh2)2Pt(Me)2] (Ae
 = Ca, Sr, Ba).
;
_journal_issue 1
_journal_name_full 'Dalton transactions (Cambridge, England : 2003)'
_journal_page_first 267
_journal_page_last 277
_journal_paper_doi 10.1039/c1dt11324k
_journal_volume 41
_journal_year 2012
_chemical_formula_moiety 'C42 H48 Ba O4 P2'
_chemical_formula_sum 'C42 H48 Ba O4 P2'
_chemical_formula_weight 816.08
_chemical_name_common DPBa
_chemical_name_systematic
;
?
;
_space_group_IT_number 19
_symmetry_cell_setting orthorhombic
_symmetry_space_group_name_Hall 'P 2ac 2ab'
_symmetry_space_group_name_H-M 'P 21 21 21'
_atom_sites_solution_hydrogens geom
_atom_sites_solution_primary direct
_atom_sites_solution_secondary difmap
_audit_creation_method SHELXL-97
_cell_angle_alpha 90.00
_cell_angle_beta 90.00
_cell_angle_gamma 90.00
_cell_formula_units_Z 4
_cell_length_a 9.2423(12)
_cell_length_b 17.0996(15)
_cell_length_c 25.117(3)
_cell_measurement_reflns_used 13592
_cell_measurement_temperature 123(2)
_cell_measurement_theta_max 27.50
_cell_measurement_theta_min 2.35
_cell_volume 3969.5(8)
_computing_cell_refinement 'Bruker SMART (Bruker)'
_computing_data_collection 'Bruker SMART (Bruker)'
_computing_data_reduction 'Bruker SMART (Bruker)'
_computing_molecular_graphics 'X-Seed (Barbour, 1999)'
_computing_publication_material 'CIFTAB (Sheldrick, 1997)'
_computing_structure_refinement 'SHELXL-97 (Sheldrick, 1997)'
_computing_structure_solution 'SHELXS-97 (Sheldrick, 1990)'
_diffrn_ambient_temperature 123(2)
_diffrn_measured_fraction_theta_full 0.995
_diffrn_measured_fraction_theta_max 0.995
_diffrn_measurement_device_type 'Bruker X8 Apex II CCD'
_diffrn_measurement_method 'Phi and omega scans'
_diffrn_radiation_monochromator graphite
_diffrn_radiation_source 'fine-focus sealed tube'
_diffrn_radiation_type MoK\a
_diffrn_radiation_wavelength 0.71073
_diffrn_reflns_av_R_equivalents 0.0930
_diffrn_reflns_av_sigmaI/netI 0.2305
_diffrn_reflns_limit_h_max 11
_diffrn_reflns_limit_h_min -11
_diffrn_reflns_limit_k_max 22
_diffrn_reflns_limit_k_min -21
_diffrn_reflns_limit_l_max 32
_diffrn_reflns_limit_l_min -26
_diffrn_reflns_number 13592
_diffrn_reflns_theta_full 27.50
_diffrn_reflns_theta_max 27.50
_diffrn_reflns_theta_min 2.35
_exptl_absorpt_coefficient_mu 1.120
_exptl_absorpt_correction_T_max 0.9725
_exptl_absorpt_correction_T_min 0.8727
_exptl_absorpt_correction_type multi-scan
_exptl_absorpt_process_details SADABS
_exptl_crystal_colour Colourless
_exptl_crystal_density_diffrn 1.366
_exptl_crystal_density_method 'not measured'
_exptl_crystal_description Needles
_exptl_crystal_F_000 1672
_exptl_crystal_size_max 0.13
_exptl_crystal_size_mid 0.05
_exptl_crystal_size_min 0.03
_refine_diff_density_max 0.756
_refine_diff_density_min -1.435
_refine_diff_density_rms 0.160
_refine_ls_abs_structure_details 'Flack H D (1983), Acta Cryst. A39, 876-881'
_refine_ls_abs_structure_Flack 0.01(3)
_refine_ls_extinction_coef none
_refine_ls_goodness_of_fit_ref 0.949
_refine_ls_hydrogen_treatment constr
_refine_ls_matrix_type full
_refine_ls_number_parameters 422
_refine_ls_number_reflns 8932
_refine_ls_number_restraints 0
_refine_ls_restrained_S_all 0.949
_refine_ls_R_factor_all 0.1594
_refine_ls_R_factor_gt 0.0770
_refine_ls_shift/su_max 0.001
_refine_ls_shift/su_mean 0.000
_refine_ls_structure_factor_coef Fsqd
_refine_ls_weighting_details 'calc w=1/[\s^2^(Fo^2^)+(0.0109P)^2^+0.0000P] where P=(Fo^2^+2Fc^2^)/3'
_refine_ls_weighting_scheme calc
_refine_ls_wR_factor_gt 0.0961
_refine_ls_wR_factor_ref 0.1214
_reflns_number_gt 4908
_reflns_number_total 8932
_reflns_threshold_expression >2sigma(I)
_cod_data_source_file c1dt11324k.txt
_cod_data_source_block 8b.CIF
_cod_depositor_comments
;
The following automatic conversions were performed:

'_exptl_absorpt_correction_type' value 'Multi-scan' changed to
'multi-scan' according to
/home/saulius/struct/CIF-dictionaries/cif_core.dic dictionary named
'cif_core.dic' version 2.4.1 from 2010-06-29.

Automatic conversion script
Id: cif_fix_values 1715 2011-07-08 13:25:40Z adriana 
;
_cod_original_cell_volume 3969.5(7)
_cod_original_sg_symbol_H-M P212121
_cod_database_code 7017669

loop_
_symmetry_equiv_pos_as_xyz
'x, y, z'
'-x+1/2, -y, z+1/2'
'x+1/2, -y+1/2, -z'
'-x, y+1/2, -z+1/2'

loop_
_atom_site_label
_atom_site_type_symbol
_atom_site_fract_x
_atom_site_fract_y
_atom_site_fract_z
_atom_site_U_iso_or_equiv
_atom_site_adp_type
_atom_site_occupancy
_atom_site_symmetry_multiplicity
_atom_site_calc_flag
_atom_site_refinement_flags
Ba1 Ba 0.26700(6) 0.88494(3) 0.78305(2) 0.01889(12) Uani 1 1 d .
P1 P 0.2344(3) 1.11057(15) 0.86319(8) 0.0259(5) Uani 1 1 d .
P2 P 0.2661(4) 0.64786(12) 0.84640(8) 0.0255(6) Uani 1 1 d .
O1 O 0.4728(7) 0.7836(4) 0.7361(2) 0.0263(18) Uani 1 1 d .
O2 O 0.1981(8) 0.8004(4) 0.6878(2) 0.0321(19) Uani 1 1 d .
O3 O 0.3360(9) 0.9704(4) 0.6875(3) 0.042(2) Uani 1 1 d .
O4 O 0.0652(9) 0.9868(4) 0.7347(3) 0.051(2) Uani 1 1 d .
C1 C 0.3970(12) 0.9664(6) 0.8808(4) 0.0294(19) Uani 1 1 d .
H1 H 0.3535 0.9498 0.9131 0.035 Uiso 1 1 calc R
C2 C 0.5175(13) 0.9312(6) 0.8559(4) 0.037(3) Uani 1 1 d .
H2 H 0.5696 0.8873 0.8688 0.045 Uiso 1 1 calc R
C3 C 0.5470(14) 0.9723(6) 0.8088(5) 0.043(2) Uani 1 1 d .
H3 H 0.6216 0.9607 0.7840 0.051 Uiso 1 1 calc R
C4 C 0.4486(12) 1.0326(6) 0.8049(4) 0.033(2) Uani 1 1 d .
H4 H 0.4452 1.0699 0.7769 0.039 Uiso 1 1 calc R
C5 C 0.3525(11) 1.0301(5) 0.8495(3) 0.021(2) Uani 1 1 d .
C6 C 0.1645(11) 0.7375(5) 0.8457(3) 0.022(2) Uani 1 1 d .
C7 C 0.1628(13) 0.7995(6) 0.8825(4) 0.033(2) Uani 1 1 d .
H7 H 0.2277 0.8058 0.9115 0.039 Uiso 1 1 calc R
C8 C 0.0501(13) 0.8503(6) 0.8694(5) 0.043(2) Uani 1 1 d .
H8 H 0.0256 0.8969 0.8879 0.051 Uiso 1 1 calc R
C9 C -0.0200(12) 0.8212(6) 0.8248(5) 0.042(3) Uani 1 1 d .
H9 H -0.1011 0.8439 0.8075 0.050 Uiso 1 1 calc R
C10 C 0.0514(12) 0.7518(5) 0.8099(4) 0.0294(19) Uani 1 1 d .
H10 H 0.0267 0.7198 0.7803 0.035 Uiso 1 1 calc R
C11 C -0.0601(17) 1.0097(8) 0.7580(5) 0.092(6) Uani 1 1 d .
H11A H -0.0552 1.0656 0.7663 0.137 Uiso 1 1 calc R
H11B H -0.0749 0.9799 0.7909 0.137 Uiso 1 1 calc R
H11C H -0.1410 1.0000 0.7336 0.137 Uiso 1 1 calc R
C12 C 0.1270(14) 1.0443(7) 0.6989(5) 0.059(4) Uani 1 1 d .
H12A H 0.1811 1.0838 0.7197 0.071 Uiso 1 1 calc R
H12B H 0.0484 1.0715 0.6795 0.071 Uiso 1 1 calc R
C13 C 0.2255(18) 1.0065(7) 0.6602(4) 0.070(5) Uani 1 1 d .
H13A H 0.1717 0.9674 0.6389 0.084 Uiso 1 1 calc R
H13B H 0.2657 1.0462 0.6356 0.084 Uiso 1 1 calc R
C14 C 0.4445(17) 0.9470(7) 0.6514(5) 0.081(5) Uani 1 1 d .
H14A H 0.4019 0.9137 0.6238 0.122 Uiso 1 1 calc R
H14B H 0.5195 0.9177 0.6705 0.122 Uiso 1 1 calc R
H14C H 0.4877 0.9933 0.6348 0.122 Uiso 1 1 calc R
C15 C 0.0558(13) 0.7944(6) 0.6661(4) 0.045(3) Uani 1 1 d .
H15A H 0.0620 0.7814 0.6282 0.068 Uiso 1 1 calc R
H15B H 0.0053 0.8444 0.6704 0.068 Uiso 1 1 calc R
H15C H 0.0023 0.7532 0.6848 0.068 Uiso 1 1 calc R
C16 C 0.2746(14) 0.7273(5) 0.6881(4) 0.036(3) Uani 1 1 d .
H16A H 0.2486 0.6966 0.6560 0.043 Uiso 1 1 calc R
H16B H 0.2469 0.6966 0.7199 0.043 Uiso 1 1 calc R
C17 C 0.4326(13) 0.7422(6) 0.6886(4) 0.028(3) Uani 1 1 d .
H17A H 0.4854 0.6919 0.6871 0.034 Uiso 1 1 calc R
H17B H 0.4599 0.7734 0.6570 0.034 Uiso 1 1 calc R
C18 C 0.6264(11) 0.7886(6) 0.7403(4) 0.038(3) Uani 1 1 d .
H18A H 0.6680 0.7359 0.7393 0.056 Uiso 1 1 calc R
H18B H 0.6523 0.8140 0.7739 0.056 Uiso 1 1 calc R
H18C H 0.6645 0.8193 0.7104 0.056 Uiso 1 1 calc R
C19 C 0.3464(11) 1.1697(5) 0.9087(4) 0.022(2) Uani 1 1 d .
C20 C 0.2993(11) 1.2435(5) 0.9243(4) 0.028(2) Uani 1 1 d .
H20 H 0.2053 1.2604 0.9143 0.034 Uiso 1 1 calc R
C21 C 0.3863(13) 1.2931(6) 0.9543(4) 0.035(3) Uani 1 1 d .
H21 H 0.3511 1.3430 0.9648 0.042 Uiso 1 1 calc R
C22 C 0.5230(15) 1.2700(6) 0.9687(5) 0.048(3) Uani 1 1 d .
H22 H 0.5820 1.3039 0.9893 0.058 Uiso 1 1 calc R
C23 C 0.5753(13) 1.1981(6) 0.9535(4) 0.029(3) Uani 1 1 d .
H23 H 0.6705 1.1823 0.9629 0.035 Uiso 1 1 calc R
C24 C 0.4862(12) 1.1490(5) 0.9241(4) 0.025(3) Uani 1 1 d .
H24 H 0.5220 1.0990 0.9141 0.030 Uiso 1 1 calc R
C25 C 0.0985(12) 1.0698(5) 0.9098(4) 0.029(3) Uani 1 1 d .
C26 C -0.0425(14) 1.0644(6) 0.8942(6) 0.048(4) Uani 1 1 d .
H26 H -0.0712 1.0856 0.8609 0.058 Uiso 1 1 calc R
C27 C -0.1451(13) 1.0282(6) 0.9267(6) 0.074(5) Uani 1 1 d .
H27 H -0.2426 1.0245 0.9150 0.088 Uiso 1 1 calc R
C28 C -0.1079(16) 0.9984(7) 0.9746(5) 0.048(3) Uani 1 1 d .
H28 H -0.1781 0.9721 0.9956 0.058 Uiso 1 1 calc R
C29 C 0.0313(18) 1.0062(7) 0.9929(5) 0.063(5) Uani 1 1 d .
H5 H 0.0565 0.9879 1.0274 0.075 Uiso 1 1 calc R
C30 C 0.1361(14) 1.0415(6) 0.9602(4) 0.045(3) Uani 1 1 d .
H30 H 0.2330 1.0462 0.9724 0.054 Uiso 1 1 calc R
C31 C 0.4248(12) 0.6733(5) 0.8860(4) 0.022(3) Uani 1 1 d .
C32 C 0.5537(12) 0.6888(6) 0.8608(4) 0.033(3) Uani 1 1 d .
H32 H 0.5600 0.6828 0.8233 0.039 Uiso 1 1 calc R
C33 C 0.6744(14) 0.7128(6) 0.8889(5) 0.055(4) Uani 1 1 d .
H33 H 0.7606 0.7255 0.8702 0.066 Uiso 1 1 calc R
C34 C 0.6720(13) 0.7184(6) 0.9422(5) 0.045(3) Uani 1 1 d .
H34 H 0.7566 0.7329 0.9613 0.054 Uiso 1 1 calc R
C35 C 0.5434(16) 0.7027(7) 0.9691(5) 0.052(4) Uani 1 1 d .
H35 H 0.5394 0.7083 1.0067 0.062 Uiso 1 1 calc R
C36 C 0.4228(12) 0.6794(6) 0.9418(4) 0.036(3) Uani 1 1 d .
H36 H 0.3368 0.6671 0.9607 0.043 Uiso 1 1 calc R
C37 C 0.1627(12) 0.5888(5) 0.8952(4) 0.026(3) Uani 1 1 d .
C38 C 0.0589(13) 0.6189(7) 0.9285(4) 0.043(3) Uani 1 1 d .
H38 H 0.0386 0.6734 0.9278 0.052 Uiso 1 1 calc R
C39 C -0.0171(16) 0.5702(7) 0.9632(5) 0.053(4) Uani 1 1 d .
H39 H -0.0871 0.5917 0.9867 0.063 Uiso 1 1 calc R
C40 C 0.0092(14) 0.4908(8) 0.9634(5) 0.048(4) Uani 1 1 d .
H40 H -0.0417 0.4583 0.9877 0.058 Uiso 1 1 calc R
C41 C 0.1066(14) 0.4583(6) 0.9296(5) 0.042(3) Uani 1 1 d .
H41 H 0.1226 0.4035 0.9296 0.050 Uiso 1 1 calc R
C42 C 0.1841(12) 0.5074(6) 0.8944(4) 0.035(3) Uani 1 1 d .
H42 H 0.2509 0.4852 0.8699 0.042 Uiso 1 1 calc R

loop_
_atom_site_aniso_label
_atom_site_aniso_U_11
_atom_site_aniso_U_22
_atom_site_aniso_U_33
_atom_site_aniso_U_23
_atom_site_aniso_U_13
_atom_site_aniso_U_12
Ba1 0.0194(3) 0.0167(2) 0.0205(2) -0.0013(3) 0.0000(3) -0.0007(3)
P1 0.0319(15) 0.0221(11) 0.0238(11) -0.0028(11) -0.0080(14) 0.0059(18)
P2 0.0364(18) 0.0204(12) 0.0198(12) -0.0006(9) 0.0026(17) 0.0008(14)
O1 0.028(4) 0.027(4) 0.024(4) -0.009(3) -0.002(3) 0.005(3)
O2 0.033(5) 0.026(4) 0.037(4) -0.003(3) -0.010(4) -0.001(3)
O3 0.057(6) 0.036(5) 0.033(5) 0.013(4) 0.001(5) -0.011(4)
O4 0.045(6) 0.039(5) 0.070(7) 0.018(4) -0.002(5) 0.006(4)
C1 0.038(5) 0.021(4) 0.029(4) -0.007(3) -0.010(4) 0.001(4)
C2 0.039(8) 0.028(7) 0.045(8) -0.018(5) -0.015(6) -0.003(5)
C3 0.034(5) 0.032(5) 0.063(6) -0.012(4) 0.022(5) -0.008(4)
C4 0.040(5) 0.028(5) 0.031(5) 0.000(3) 0.001(4) -0.018(4)
C5 0.029(6) 0.019(6) 0.015(5) -0.011(4) 0.000(5) -0.005(4)
C6 0.031(6) 0.017(5) 0.016(5) -0.005(4) 0.006(5) -0.007(4)
C7 0.040(5) 0.028(5) 0.031(5) 0.000(3) 0.001(4) -0.018(4)
C8 0.034(5) 0.032(5) 0.063(6) -0.012(4) 0.022(5) -0.008(4)
C9 0.024(7) 0.018(6) 0.084(10) 0.010(6) 0.004(7) -0.007(5)
C10 0.038(5) 0.021(4) 0.029(4) -0.007(3) -0.010(4) 0.001(4)
C11 0.093(14) 0.111(14) 0.071(11) 0.047(9) 0.031(10) 0.065(11)
C12 0.056(9) 0.045(8) 0.077(11) 0.043(7) -0.010(8) 0.012(7)
C13 0.084(13) 0.082(10) 0.043(7) 0.030(7) -0.019(10) -0.050(11)
C14 0.096(14) 0.100(13) 0.048(9) 0.019(8) 0.039(10) 0.007(10)
C15 0.047(9) 0.035(8) 0.054(8) 0.003(6) -0.032(7) -0.014(6)
C16 0.046(7) 0.032(6) 0.029(5) -0.007(4) -0.007(7) 0.006(7)
C17 0.041(8) 0.018(6) 0.025(6) -0.007(5) 0.003(6) 0.001(5)
C18 0.021(6) 0.043(7) 0.049(7) 0.006(5) -0.004(6) 0.004(5)
C19 0.021(6) 0.020(6) 0.025(6) 0.012(4) 0.004(5) -0.004(4)
C20 0.020(6) 0.016(5) 0.048(6) -0.003(5) 0.003(6) -0.001(4)
C21 0.044(8) 0.016(6) 0.045(7) -0.017(5) 0.008(6) -0.009(5)
C22 0.058(7) 0.029(5) 0.058(7) -0.010(4) 0.020(6) -0.006(5)
C23 0.041(8) 0.026(6) 0.020(6) 0.002(5) -0.014(5) -0.021(6)
C24 0.044(7) 0.014(5) 0.018(5) -0.004(5) 0.005(6) -0.003(5)
C25 0.026(7) 0.013(6) 0.048(8) -0.018(5) 0.003(6) -0.003(5)
C26 0.034(8) 0.013(6) 0.097(11) -0.003(6) -0.017(8) 0.003(5)
C27 0.016(7) 0.019(7) 0.187(17) -0.005(9) 0.006(10) 0.003(5)
C28 0.058(7) 0.029(5) 0.058(7) -0.010(4) 0.020(6) -0.006(5)
C29 0.100(14) 0.046(9) 0.042(8) -0.024(7) 0.029(9) -0.031(9)
C30 0.045(9) 0.057(8) 0.032(7) -0.010(6) 0.017(7) -0.028(7)
C31 0.036(7) 0.007(5) 0.024(6) -0.002(4) -0.006(5) -0.004(5)
C32 0.027(7) 0.038(7) 0.034(7) 0.013(5) -0.004(6) 0.009(6)
C33 0.051(10) 0.036(7) 0.078(10) 0.017(7) -0.019(8) -0.001(6)
C34 0.030(7) 0.037(7) 0.067(9) -0.003(6) -0.027(7) 0.002(6)
C35 0.073(11) 0.049(9) 0.033(8) -0.006(6) -0.030(8) -0.013(8)
C36 0.026(7) 0.044(8) 0.037(7) -0.002(6) -0.006(6) 0.002(6)
C37 0.038(7) 0.014(5) 0.025(6) -0.003(4) -0.019(5) -0.008(4)
C38 0.073(9) 0.028(6) 0.029(6) 0.009(6) 0.010(6) -0.004(7)
C39 0.064(11) 0.053(9) 0.042(8) 0.016(7) 0.009(8) -0.003(8)
C40 0.035(8) 0.058(10) 0.051(9) 0.024(7) -0.022(7) -0.016(7)
C41 0.051(8) 0.022(6) 0.052(8) 0.014(6) -0.025(7) -0.019(6)
C42 0.028(7) 0.033(7) 0.044(7) -0.005(5) -0.010(6) 0.000(5)

loop_
_atom_type_symbol
_atom_type_description
_atom_type_scat_dispersion_real
_atom_type_scat_dispersion_imag
_atom_type_scat_source
C C 0.0033 0.0016 'International Tables Vol C Tables 4.2.6.8 and 6.1.1.4'
H H 0.0000 0.0000 'International Tables Vol C Tables 4.2.6.8 and 6.1.1.4'
O O 0.0106 0.0060 'International Tables Vol C Tables 4.2.6.8 and 6.1.1.4'
P P 0.1023 0.0942 'International Tables Vol C Tables 4.2.6.8 and 6.1.1.4'
Ba Ba -0.3244 2.2819 'International Tables Vol C Tables 4.2.6.8 and 6.1.1.4'

loop_
_geom_angle_atom_site_label_1
_geom_angle_atom_site_label_2
_geom_angle_atom_site_label_3
_geom_angle
O4 Ba1 O1 129.9(2)
O4 Ba1 O2 78.8(2)
O1 Ba1 O2 59.5(2)
O4 Ba1 O3 58.4(2)
O1 Ba1 O3 79.3(2)
O2 Ba1 O3 67.04(19)
O4 Ba1 C8 89.5(3)
O1 Ba1 C8 128.8(2)
O2 Ba1 C8 110.7(3)
O3 Ba1 C8 147.8(3)
O4 Ba1 C7 116.0(3)
O1 Ba1 C7 105.1(2)
O2 Ba1 C7 111.8(2)
O3 Ba1 C7 174.3(3)
C8 Ba1 C7 26.6(3)
O4 Ba1 C9 78.1(3)
O1 Ba1 C9 120.6(2)
O2 Ba1 C9 85.1(3)
O3 Ba1 C9 131.3(3)
C8 Ba1 C9 26.4(3)
C7 Ba1 C9 43.4(3)
O4 Ba1 C2 126.7(3)
O1 Ba1 C2 84.2(3)
O2 Ba1 C2 143.0(3)
O3 Ba1 C2 101.5(3)
C8 Ba1 C2 97.1(3)
C7 Ba1 C2 82.7(3)
C9 Ba1 C2 123.0(3)
O4 Ba1 C3 110.4(3)
O1 Ba1 C3 79.5(3)
O2 Ba1 C3 127.7(3)
O3 Ba1 C3 75.0(3)
C8 Ba1 C3 120.5(3)
C7 Ba1 C3 109.2(3)
C9 Ba1 C3 146.8(3)
C2 Ba1 C3 26.5(3)
O4 Ba1 C1 108.8(3)
O1 Ba1 C1 110.4(3)
O2 Ba1 C1 169.6(3)
O3 Ba1 C1 110.4(2)
C8 Ba1 C1 76.9(3)
C7 Ba1 C1 71.7(3)
C9 Ba1 C1 103.2(3)
C2 Ba1 C1 26.6(3)
C3 Ba1 C1 43.7(3)
O4 Ba1 C4 86.0(3)
O1 Ba1 C4 102.1(3)
O2 Ba1 C4 133.0(2)
O3 Ba1 C4 67.1(2)
C8 Ba1 C4 113.3(3)
C7 Ba1 C4 114.8(3)
C9 Ba1 C4 134.8(3)
C2 Ba1 C4 43.0(3)
C3 Ba1 C4 25.9(3)
C1 Ba1 C4 43.3(3)
O4 Ba1 C5 84.6(2)
O1 Ba1 C5 123.0(2)
O2 Ba1 C5 155.7(2)
O3 Ba1 C5 89.2(2)
C8 Ba1 C5 86.5(3)
C7 Ba1 C5 91.3(3)
C9 Ba1 C5 108.8(3)
C2 Ba1 C5 43.6(3)
C3 Ba1 C5 43.7(3)
C1 Ba1 C5 26.4(2)
C4 Ba1 C5 26.8(2)
C5 P1 C19 101.4(5)
C5 P1 C25 104.2(5)
C19 P1 C25 101.3(4)
C6 P2 C31 102.8(4)
C6 P2 C37 101.6(5)
C31 P2 C37 100.6(4)
C18 O1 C17 110.4(8)
C18 O1 Ba1 127.0(6)
C17 O1 Ba1 118.3(6)
C15 O2 C16 113.1(8)
C15 O2 Ba1 124.0(6)
C16 O2 Ba1 109.0(5)
C13 O3 C14 109.5(9)
C13 O3 Ba1 118.6(7)
C14 O3 Ba1 123.3(7)
C11 O4 C12 114.1(9)
C11 O4 Ba1 123.8(7)
C12 O4 Ba1 115.1(7)
C5 C1 C2 108.3(10)
C5 C1 Ba1 77.9(5)
C2 C1 Ba1 76.2(6)
C3 C2 C1 108.3(10)
C3 C2 Ba1 76.9(6)
C1 C2 Ba1 77.2(6)
C4 C3 C2 107.9(11)
C4 C3 Ba1 78.0(7)
C2 C3 Ba1 76.6(6)
C3 C4 C5 109.3(9)
C3 C4 Ba1 76.1(7)
C5 C4 Ba1 77.1(5)
C1 C5 C4 106.2(9)
C1 C5 P1 131.9(8)
C4 C5 P1 120.4(7)
C1 C5 Ba1 75.7(5)
C4 C5 Ba1 76.1(5)
P1 C5 Ba1 124.4(4)
C10 C6 C7 106.3(9)
C10 C6 P2 123.1(7)
C7 C6 P2 130.0(8)
C10 C6 Ba1 76.2(5)
C7 C6 Ba1 74.0(5)
P2 C6 Ba1 122.4(4)
C8 C7 C6 108.9(10)
C8 C7 Ba1 75.2(6)
C6 C7 Ba1 79.6(5)
C9 C8 C7 108.4(10)
C9 C8 Ba1 78.5(6)
C7 C8 Ba1 78.2(6)
C8 C9 C10 107.4(10)
C8 C9 Ba1 75.1(6)
C10 C9 Ba1 78.6(7)
C6 C10 C9 109.1(9)
C6 C10 Ba1 77.8(6)
C9 C10 Ba1 74.9(6)
O4 C12 C13 110.7(10)
O3 C13 C12 108.9(9)
O2 C16 C17 109.6(8)
O1 C17 C16 110.4(9)
C20 C19 C24 116.2(9)
C20 C19 P1 119.8(7)
C24 C19 P1 123.6(8)
C21 C20 C19 121.7(10)
C22 C21 C20 120.0(10)
C21 C22 C23 120.5(11)
C22 C23 C24 118.7(11)
C23 C24 C19 122.9(10)
C26 C25 C30 118.3(12)
C26 C25 P1 119.4(10)
C30 C25 P1 122.3(9)
C25 C26 C27 120.7(13)
C28 C27 C26 121.0(13)
C27 C28 C29 120.1(14)
C28 C29 C30 119.4(13)
C25 C30 C29 120.4(12)
C32 C31 C36 117.1(10)
C32 C31 P2 119.4(8)
C36 C31 P2 123.5(9)
C31 C32 C33 121.4(11)
C34 C33 C32 121.1(13)
C33 C34 C35 119.0(12)
C36 C35 C34 120.4(11)
C35 C36 C31 120.8(12)
C38 C37 C42 118.6(10)
C38 C37 P2 124.0(8)
C42 C37 P2 117.2(8)
C37 C38 C39 120.6(12)
C40 C39 C38 120.1(13)
C41 C40 C39 121.1(12)
C40 C41 C42 119.1(11)
C37 C42 C41 120.4(11)

loop_
_geom_bond_atom_site_label_1
_geom_bond_atom_site_label_2
_geom_bond_distance
Ba1 O4 2.827(8)
Ba1 O1 2.831(6)
Ba1 O2 2.867(6)
Ba1 O3 2.881(7)
Ba1 C8 3.011(11)
Ba1 C7 3.049(10)
Ba1 C9 3.053(11)
Ba1 C2 3.055(10)
Ba1 C3 3.058(12)
Ba1 C1 3.067(10)
Ba1 C4 3.081(10)
Ba1 C5 3.094(8)
P1 C5 1.790(10)
P1 C19 1.844(10)
P1 C25 1.853(11)
P2 C6 1.798(9)
P2 C31 1.825(11)
P2 C37 1.853(10)
O1 C18 1.426(11)
O1 C17 1.434(10)
O2 C15 1.428(12)
O2 C16 1.437(10)
O3 C13 1.376(15)
O3 C14 1.410(14)
O4 C11 1.355(15)
O4 C12 1.449(12)
C1 C5 1.405(12)
C1 C2 1.411(15)
C2 C3 1.402(15)
C3 C4 1.378(15)
C4 C5 1.431(13)
C6 C10 1.400(13)
C6 C7 1.407(11)
C7 C8 1.395(14)
C8 C9 1.386(14)
C9 C10 1.409(13)
C12 C13 1.481(16)
C16 C17 1.483(17)
C19 C20 1.391(11)
C19 C24 1.394(13)
C20 C21 1.390(13)
C21 C22 1.372(16)
C22 C23 1.375(14)
C23 C24 1.388(12)
C25 C26 1.364(15)
C25 C30 1.398(14)
C26 C27 1.397(16)
C27 C28 1.350(17)
C28 C29 1.372(18)
C29 C30 1.407(15)
C31 C32 1.375(14)
C31 C36 1.403(13)
C32 C33 1.383(15)
C33 C34 1.341(14)
C34 C35 1.394(17)
C35 C36 1.369(15)
C37 C38 1.372(14)
C37 C42 1.407(12)
C38 C39 1.396(14)
C39 C40 1.379(15)
C40 C41 1.356(16)
C41 C42 1.414(14)
